data_4087869
loop_
_publ_author_name
'Hauser, Simone A.'
'Tonner, Ralf'
'Chaplin, Adrian B.'

_publ_section_title
;
 Iridium Complexes of the Conformationally Rigid IBioxMe4 Ligand: Hydride
 Complexes and Dehydrogenation of Cyclooctene
;
_journal_issue 17
_journal_name_full Organometallics
_journal_page_first 4419
_journal_paper_doi 10.1021/acs.organomet.5b00658
_journal_volume 34
_journal_year 2015
_chemical_formula_moiety 'C26 H40 Ir N4 O4, C32 H12 B F24'
_chemical_formula_sum 'C58 H52 B F24 Ir N4 O4'
_chemical_formula_weight 1528.04
_chemical_melting_point ?
_space_group_crystal_system monoclinic
_space_group_IT_number 14
_space_group_name_Hall '-P 2yn'
_space_group_name_H-M_alt 'P 1 21/n 1'
_atom_sites_solution_hydrogens geom
_atom_sites_solution_primary direct
_atom_sites_solution_secondary difmap
_audit_creation_date 2015-06-17
_audit_creation_method
;
Olex2 1.2
(compiled 2015.01.26 svn.r3151 for OlexSys, GUI svn.r4998)
;
_cell_angle_alpha 90
_cell_angle_beta 112.3623(14)
_cell_angle_gamma 90
_cell_formula_units_Z 4
_cell_length_a 17.9906(2)
_cell_length_b 18.4566(3)
_cell_length_c 19.5861(2)
_cell_measurement_reflns_used 26864
_cell_measurement_temperature 150(2)
_cell_measurement_theta_max 34.1750
_cell_measurement_theta_min 3.2980
_cell_volume 6014.39(15)
_computing_cell_refinement
;
CrysAlisPro, Agilent Technologies,
Version 1.171.36.28 (release 01-02-2013 CrysAlis171 .NET)
(compiled Feb  1 2013,16:14:44)
;
_computing_data_collection
;
CrysAlisPro, Agilent Technologies,
Version 1.171.36.28 (release 01-02-2013 CrysAlis171 .NET)
(compiled Feb  1 2013,16:14:44)
;
_computing_data_reduction
;
CrysAlisPro, Agilent Technologies,
Version 1.171.36.28 (release 01-02-2013 CrysAlis171 .NET)
(compiled Feb  1 2013,16:14:44)
;
_computing_molecular_graphics 'Olex2 (Dolomanov et al., 2009)'
_computing_publication_material 'Olex2 (Dolomanov et al., 2009)'
_computing_structure_refinement 'ShelXL (Sheldrick, 2008)'
_computing_structure_solution 'ShelXT (Sheldrick, 2015)'
_diffrn_ambient_temperature 150(2)
_diffrn_detector_area_resol_mean 10.2833
_diffrn_measured_fraction_theta_full 0.998
_diffrn_measured_fraction_theta_max 0.998
_diffrn_measurement_details
;
#__ type_ start__ end____ width___ exp.time_
  1 omega   39.00   87.00   1.0000    4.0000
omega____ theta____ kappa____ phi______ frames
    -       23.3155  178.0000  120.0000 48

#__ type_ start__ end____ width___ exp.time_
  2 omega   39.00   88.00   1.0000    4.0000
omega____ theta____ kappa____ phi______ frames
    -       23.3155  178.0000   30.0000 49

#__ type_ start__ end____ width___ exp.time_
  3 omega  -38.00    5.00   1.0000    4.0000
omega____ theta____ kappa____ phi______ frames
    -      -24.4093  -57.0000 -180.0000 43

#__ type_ start__ end____ width___ exp.time_
  4 omega  -61.00    9.00   1.0000    4.0000
omega____ theta____ kappa____ phi______ frames
    -      -24.4093  -77.0000  150.0000 70

#__ type_ start__ end____ width___ exp.time_
  5 omega  -86.00  -60.00   1.0000    4.0000
omega____ theta____ kappa____ phi______ frames
    -      -24.4093  -38.0000    0.0000 26

#__ type_ start__ end____ width___ exp.time_
  6 omega -101.00  -45.00   1.0000    4.0000
omega____ theta____ kappa____ phi______ frames
    -      -24.4093  -77.0000   90.0000 56

#__ type_ start__ end____ width___ exp.time_
  7 omega  -95.00  -55.00   1.0000    4.0000
omega____ theta____ kappa____ phi______ frames
    -      -24.4093  -57.0000 -180.0000 40

#__ type_ start__ end____ width___ exp.time_
  8 omega -114.00  -64.00   1.0000    4.0000
omega____ theta____ kappa____ phi______ frames
    -      -24.4093 -178.0000  -30.0000 50

#__ type_ start__ end____ width___ exp.time_
  9 omega  -51.00   51.00   1.0000    4.0000
omega____ theta____ kappa____ phi______ frames
    -      -24.4093   38.0000 -180.0000 102
;
_diffrn_measurement_device_type 'Oxford Diffraction: Xcalibur, Ruby, Gemini'
_diffrn_measurement_method '\w scans'
_diffrn_orient_matrix_UB_11 -0.0211573000
_diffrn_orient_matrix_UB_12 -0.0054645000
_diffrn_orient_matrix_UB_13 -0.0384087000
_diffrn_orient_matrix_UB_21 0.0250815000
_diffrn_orient_matrix_UB_22 0.0257748000
_diffrn_orient_matrix_UB_23 -0.0076131000
_diffrn_orient_matrix_UB_31 0.0272073000
_diffrn_orient_matrix_UB_32 -0.0279884000
_diffrn_orient_matrix_UB_33 0.0004992000
_diffrn_radiation_monochromator graphite
_diffrn_radiation_type MoK\a
_diffrn_radiation_wavelength 0.71073
_diffrn_reflns_av_R_equivalents 0.0371
_diffrn_reflns_av_unetI/netI 0.0271
_diffrn_reflns_Laue_measured_fraction_full 0.998
_diffrn_reflns_Laue_measured_fraction_max 0.998
_diffrn_reflns_limit_h_max 23
_diffrn_reflns_limit_h_min -22
_diffrn_reflns_limit_k_max 23
_diffrn_reflns_limit_k_min -23
_diffrn_reflns_limit_l_max 25
_diffrn_reflns_limit_l_min -25
_diffrn_reflns_number 62393
_diffrn_reflns_point_group_measured_fraction_full 0.998
_diffrn_reflns_point_group_measured_fraction_max 0.998
_diffrn_reflns_theta_full 27.103
_diffrn_reflns_theta_max 27.103
_diffrn_reflns_theta_min 3.055
_diffrn_source 'Enhance (Mo) X-ray Source'
_exptl_absorpt_coefficient_mu 2.344
_exptl_absorpt_correction_T_max 1.00000
_exptl_absorpt_correction_T_min 0.70722
_exptl_absorpt_correction_type multi-scan
_exptl_absorpt_process_details
;
CrysAlisPro, Agilent Technologies,
Version 1.171.36.28 (release 01-02-2013 CrysAlis171 .NET)
(compiled Feb  1 2013,16:14:44)
Empirical absorption correction using spherical harmonics,
 implemented in SCALE3 ABSPACK scaling algorithm.
;
_exptl_crystal_colour yellow
_exptl_crystal_colour_primary yellow
_exptl_crystal_density_diffrn 1.688
_exptl_crystal_density_meas ?
_exptl_crystal_description block
_exptl_crystal_F_000 3032
_exptl_crystal_recrystallization_method 'Crystals grown from C6H4F2-heptane at 293 K'
_exptl_crystal_size_max 0.45
_exptl_crystal_size_mid 0.4
_exptl_crystal_size_min 0.2
_refine_diff_density_max 1.092
_refine_diff_density_min -0.661
_refine_diff_density_rms 0.083
_refine_ls_extinction_method none
_refine_ls_goodness_of_fit_ref 1.039
_refine_ls_hydrogen_treatment constr
_refine_ls_matrix_type full
_refine_ls_number_parameters 865
_refine_ls_number_reflns 13246
_refine_ls_number_restraints 246
_refine_ls_restrained_S_all 1.046
_refine_ls_R_factor_all 0.0376
_refine_ls_R_factor_gt 0.0306
_refine_ls_shift/su_max 0.005
_refine_ls_shift/su_mean 0.000
_refine_ls_structure_factor_coef Fsqd
_refine_ls_weighting_details 'w=1/[\s^2^(Fo^2^)+(0.0296P)^2^+9.1737P] where P=(Fo^2^+2Fc^2^)/3'
_refine_ls_weighting_scheme calc
_refine_ls_wR_factor_gt 0.0690
_refine_ls_wR_factor_ref 0.0719
_reflns_Friedel_coverage 0.000
_reflns_number_gt 11596
_reflns_number_total 13246
_reflns_threshold_expression 'I > 2\s(I)'
_cod_data_source_file om5b00658_si_003.cif
_cod_data_source_block 0070abc14
_cod_depositor_comments
;
The following automatic conversions were performed:

data item '_chemical_melting_point' value 'not measured' was changed
to '?' -- the value is undefined or not given.

data item '_exptl_crystal_density_meas' value 'not measured' was
changed to '?' -- the value is perceived as not measured.

Automatic conversion script
Id: cif_fix_values 6909 2019-04-08 15:41:33Z antanas 
;
_cod_original_cell_volume 6014.37(14)
_cod_database_code 4087869
_shelx_space_group_comment
;
The symmetry employed for this shelxl refinement is uniquely defined
by the following loop, which should always be used as a source of
symmetry information in preference to the above space-group names.
They are only intended as comments.
;
_olex2_refinement_description
;
1. Fixed Uiso
 At 1.2 times of:
  All C(H) groups, All C(H,H) groups
 At 1.5 times of:
  All C(H,H,H) groups
2. Restrained distances
 C208-F4 \\sim C208-F5 \\sim C208-F6 \\sim C208-F4A \\sim C208-F5A \\sim
C208-F6A
 with sigma of 0.01
 F4-F5 \\sim F5-F6 \\sim F6-F4 \\sim F4A-F5A \\sim F5A-F6A \\sim F6A-F4A
 with sigma of 0.01
 C205-F4 \\sim C205-F5 \\sim C205-F6 \\sim C205-F4A \\sim C205-F5A \\sim
C205-F6A
 with sigma of 0.01
 C223-F13 \\sim C223-F14 \\sim C223-F15
 with sigma of 0.01
3. Uiso/Uaniso restraints and constraints
F1 \\sim F2 \\sim F3 \\sim F4 \\sim F4A \\sim F5 \\sim F5A \\sim F6 \\sim F6A
\\sim F7 \\sim F8 \\sim F9 \\sim F10 \\sim F11 \\sim F12 \\sim F13 \\sim F14
\\sim F15 \\sim F16 \\sim F17 \\sim F18 \\sim F19 \\sim F20 \\sim F21 \\sim F22
\\sim F23 \\sim F24: within 1.7A with sigma of 0.01 and sigma for terminal
atoms of 0.02
Uanis(F1) \\sim Ueq, Uanis(F2) \\sim Ueq, Uanis(F3) \\sim Ueq, Uanis(F4) \\sim
Ueq, Uanis(F4A) \\sim Ueq, Uanis(F5) \\sim Ueq, Uanis(F5A) \\sim Ueq, Uanis(F6)
\\sim Ueq, Uanis(F6A) \\sim Ueq, Uanis(F7) \\sim Ueq, Uanis(F8) \\sim Ueq,
Uanis(F9) \\sim Ueq, Uanis(F10) \\sim Ueq, Uanis(F11) \\sim Ueq, Uanis(F12)
\\sim Ueq, Uanis(F13) \\sim Ueq, Uanis(F14) \\sim Ueq, Uanis(F15) \\sim Ueq,
Uanis(F16) \\sim Ueq, Uanis(F17) \\sim Ueq, Uanis(F18) \\sim Ueq, Uanis(F19)
\\sim Ueq, Uanis(F20) \\sim Ueq, Uanis(F21) \\sim Ueq, Uanis(F22) \\sim Ueq,
Uanis(F23) \\sim Ueq, Uanis(F24) \\sim Ueq: with sigma of 0.007 and sigma for
terminal atoms of 0.02
4. Others
 Sof(F4A)=Sof(F5A)=Sof(F6A)=1-FVAR(1)
 Sof(F4)=Sof(F5)=Sof(F6)=FVAR(1)
5.a Secondary CH2 refined with riding coordinates:
 C2(H2A,H2B), C3(H3A,H3B), C4(H4A,H4B), C5(H5A,H5B), C12(H12A,H12B), C15(H15A,
 H15B), C27(H27A,H27B), C30(H30A,H30B)
5.b Aromatic/amide H refined with riding coordinates:
 C202(H202), C204(H204), C206(H206), C210(H210), C212(H212), C214(H214),
 C218(H218), C220(H220), C222(H222), C226(H226), C228(H228), C230(H230)
5.c Idealised Me refined as rotating group:
 C17(H17A,H17B,H17C), C18(H18A,H18B,H18C), C19(H19A,H19B,H19C), C20(H20A,H20B,
 H20C), C32(H32A,H32B,H32C), C33(H33A,H33B,H33C), C34(H34A,H34B,H34C), C35(H35A,
 H35B,H35C)
;
_shelx_shelxl_version_number 2014/7
_olex2_submission_special_instructions 'No special instructions were received'

loop_
_space_group_symop_operation_xyz
'x, y, z'
'-x+1/2, y+1/2, -z+1/2'
'-x, -y, -z'
'x-1/2, -y-1/2, z-1/2'

loop_
_atom_site_label
_atom_site_type_symbol
_atom_site_fract_x
_atom_site_fract_y
_atom_site_fract_z
_atom_site_U_iso_or_equiv
_atom_site_adp_type
_atom_site_occupancy
_atom_site_site_symmetry_order
_atom_site_calc_flag
_atom_site_refinement_flags_posn
_atom_site_refinement_flags_adp
_atom_site_refinement_flags_occupancy
_atom_site_disorder_assembly
_atom_site_disorder_group
Ir1 Ir 1.00236(2) 0.00476(2) 0.23980(2) 0.01991(4) Uani 1 1 d . . . . .
O13 O 0.88207(14) -0.02675(13) 0.44946(12) 0.0358(5) Uani 1 1 d . . . . .
O16 O 0.97773(16) -0.18427(12) 0.44423(13) 0.0400(6) Uani 1 1 d . . . . .
O28 O 0.99702(13) 0.20097(13) 0.03146(14) 0.0395(6) Uani 1 1 d . . . . .
O31 O 1.12629(13) 0.06581(13) 0.03519(13) 0.0380(6) Uani 1 1 d . . . . .
N7 N 0.92853(14) -0.01440(13) 0.35635(13) 0.0237(5) Uani 1 1 d . . . . .
N10 N 0.98744(15) -0.11253(13) 0.35231(13) 0.0249(5) Uani 1 1 d . . . . .
N22 N 0.99216(14) 0.11965(13) 0.11842(14) 0.0254(5) Uani 1 1 d . . . . .
N25 N 1.07270(14) 0.03537(13) 0.12065(13) 0.0245(5) Uani 1 1 d . . . . .
C2 C 0.88308(19) -0.02913(19) 0.16667(18) 0.0343(7) Uani 1 1 d . . . . .
H2A H 0.8491 -0.0521 0.1902 0.041 Uiso 1 1 calc R . . . .
H2B H 0.8532 0.0045 0.1261 0.041 Uiso 1 1 calc R . . . .
C3 C 0.9400(2) -0.07302(18) 0.15546(18) 0.0352(7) Uani 1 1 d . . . . .
H3A H 0.9461 -0.0675 0.1076 0.042 Uiso 1 1 calc R . . . .
H3B H 0.9419 -0.1241 0.1716 0.042 Uiso 1 1 calc R . . . .
C4 C 1.10722(19) 0.0220(2) 0.34362(19) 0.0371(8) Uani 1 1 d . . . . .
H4A H 1.0955 0.0309 0.3884 0.044 Uiso 1 1 calc R . . . .
H4B H 1.1538 -0.0104 0.3525 0.044 Uiso 1 1 calc R . . . .
C5 C 1.10153(19) 0.08060(18) 0.29919(17) 0.0337(7) Uani 1 1 d . . . . .
H5A H 1.1443 0.0858 0.2793 0.040 Uiso 1 1 calc R . . . .
H5B H 1.0859 0.1271 0.3152 0.040 Uiso 1 1 calc R . . . .
C6 C 0.97013(16) -0.04618(16) 0.31869(16) 0.0231(6) Uani 1 1 d . . . . .
C8 C 0.92205(18) -0.05812(17) 0.41099(16) 0.0270(6) Uani 1 1 d . . . . .
C9 C 0.95851(19) -0.12020(17) 0.40835(17) 0.0292(7) Uani 1 1 d . . . . .
C11 C 0.88628(18) 0.05517(17) 0.35483(17) 0.0276(6) Uani 1 1 d . . . . .
C12 C 0.8773(3) 0.0489(2) 0.4302(2) 0.0461(9) Uani 1 1 d . . . . .
H12A H 0.9207 0.0763 0.4684 0.055 Uiso 1 1 calc R . . . .
H12B H 0.8250 0.0692 0.4266 0.055 Uiso 1 1 calc R . . . .
C14 C 1.02801(19) -0.18188(16) 0.34735(17) 0.0301(7) Uani 1 1 d . . . . .
C15 C 1.0446(2) -0.2109(2) 0.4260(2) 0.0448(9) Uani 1 1 d . . . . .
H15A H 1.0461 -0.2645 0.4267 0.054 Uiso 1 1 calc R . . . .
H15B H 1.0964 -0.1923 0.4616 0.054 Uiso 1 1 calc R . . . .
C17 C 0.8041(2) 0.0544(2) 0.2919(2) 0.0479(10) Uani 1 1 d . . . . .
H17A H 0.8109 0.0565 0.2446 0.072 Uiso 1 1 calc GR . . . .
H17B H 0.7729 0.0964 0.2963 0.072 Uiso 1 1 calc GR . . . .
H17C H 0.7756 0.0098 0.2942 0.072 Uiso 1 1 calc GR . . . .
C18 C 0.9352(2) 0.1207(2) 0.3536(3) 0.0523(11) Uani 1 1 d . . . . .
H18A H 0.9876 0.1181 0.3947 0.078 Uiso 1 1 calc GR . . . .
H18B H 0.9069 0.1645 0.3585 0.078 Uiso 1 1 calc GR . . . .
H18C H 0.9431 0.1223 0.3068 0.078 Uiso 1 1 calc GR . . . .
C19 C 0.9704(2) -0.2326(2) 0.2913(2) 0.0465(9) Uani 1 1 d . . . . .
H19A H 0.9233 -0.2409 0.3038 0.070 Uiso 1 1 calc GR . . . .
H19B H 0.9973 -0.2789 0.2917 0.070 Uiso 1 1 calc GR . . . .
H19C H 0.9533 -0.2110 0.2420 0.070 Uiso 1 1 calc GR . . . .
C20 C 1.1063(2) -0.1711(2) 0.3366(2) 0.0485(10) Uani 1 1 d . . . . .
H20A H 1.0956 -0.1465 0.2894 0.073 Uiso 1 1 calc GR . . . .
H20B H 1.1311 -0.2183 0.3363 0.073 Uiso 1 1 calc GR . . . .
H20C H 1.1427 -0.1414 0.3770 0.073 Uiso 1 1 calc GR . . . .
C21 C 1.02283(16) 0.05666(15) 0.15516(15) 0.0224(6) Uani 1 1 d . . . . .
C23 C 1.02395(18) 0.13758(18) 0.06621(17) 0.0303(7) Uani 1 1 d . . . . .
C24 C 1.07444(17) 0.08445(18) 0.06745(17) 0.0287(7) Uani 1 1 d . . . . .
C26 C 0.93877(18) 0.18017(16) 0.12241(18) 0.0289(7) Uani 1 1 d . . . . .
C27 C 0.9283(2) 0.2188(2) 0.0494(2) 0.0538(11) Uani 1 1 d . . . . .
H27A H 0.8781 0.2025 0.0095 0.065 Uiso 1 1 calc R . . . .
H27B H 0.9251 0.2719 0.0552 0.065 Uiso 1 1 calc R . . . .
C29 C 1.13827(18) -0.01851(18) 0.13141(18) 0.0305(7) Uani 1 1 d . . . . .
C30 C 1.1449(2) -0.00940(19) 0.0558(2) 0.0377(8) Uani 1 1 d . . . . .
H30A H 1.1999 -0.0213 0.0593 0.045 Uiso 1 1 calc R . . . .
H30B H 1.1064 -0.0417 0.0187 0.045 Uiso 1 1 calc R . . . .
C32 C 0.8576(2) 0.1553(2) 0.1199(2) 0.0466(9) Uani 1 1 d . . . . .
H32A H 0.8317 0.1252 0.0760 0.070 Uiso 1 1 calc GR . . . .
H32B H 0.8239 0.1977 0.1176 0.070 Uiso 1 1 calc GR . . . .
H32C H 0.8648 0.1271 0.1643 0.070 Uiso 1 1 calc GR . . . .
C33 C 0.9811(2) 0.2275(2) 0.1884(2) 0.0538(11) Uani 1 1 d . . . . .
H33A H 0.9829 0.2028 0.2333 0.081 Uiso 1 1 calc GR . . . .
H33B H 0.9519 0.2733 0.1830 0.081 Uiso 1 1 calc GR . . . .
H33C H 1.0360 0.2372 0.1919 0.081 Uiso 1 1 calc GR . . . .
C34 C 1.1170(2) -0.09544(19) 0.1433(2) 0.0426(8) Uani 1 1 d . . . . .
H34A H 1.1065 -0.0980 0.1888 0.064 Uiso 1 1 calc GR . . . .
H34B H 1.1618 -0.1276 0.1474 0.064 Uiso 1 1 calc GR . . . .
H34C H 1.0688 -0.1105 0.1014 0.064 Uiso 1 1 calc GR . . . .
C35 C 1.2150(2) 0.0070(2) 0.1935(2) 0.0401(8) Uani 1 1 d . . . . .
H35A H 1.2250 0.0579 0.1855 0.060 Uiso 1 1 calc GR . . . .
H35B H 1.2604 -0.0227 0.1939 0.060 Uiso 1 1 calc GR . . . .
H35C H 1.2090 0.0021 0.2409 0.060 Uiso 1 1 calc GR . . . .
F1 F 1.11353(13) 0.26736(12) 0.39838(12) 0.0495(6) Uani 1 1 d . U . . .
F2 F 1.20117(12) 0.22797(10) 0.35834(11) 0.0428(5) Uani 1 1 d . U . . .
F3 F 1.22822(13) 0.31906(12) 0.43162(11) 0.0509(6) Uani 1 1 d . U . . .
F4 F 1.1865(2) 0.30757(17) 0.12376(18) 0.0801(12) Uani 0.895(4) 1 d D U P A 1
F4A F 1.1327(14) 0.4288(8) 0.0830(9) 0.065(5) Uani 0.105(4) 1 d D U P A 2
F5 F 1.09135(15) 0.3764(2) 0.06252(12) 0.0682(11) Uani 0.895(4) 1 d D U P A 1
F5A F 1.2301(5) 0.3625(14) 0.1451(7) 0.066(5) Uani 0.105(4) 1 d D U P A 2
F6 F 1.2048(2) 0.4205(2) 0.12602(18) 0.0818(13) Uani 0.895(4) 1 d D U P A 1
F6A F 1.1181(13) 0.3156(9) 0.0832(9) 0.078(6) Uani 0.105(4) 1 d D U P A 2
F7 F 0.74720(15) 0.24416(11) 0.23776(13) 0.0569(6) Uani 1 1 d . U . . .
F8 F 0.83438(13) 0.29206(11) 0.33423(12) 0.0465(5) Uani 1 1 d . U . . .
F9 F 0.71859(13) 0.33968(12) 0.28500(14) 0.0523(6) Uani 1 1 d . U . . .
F10 F 0.68710(13) 0.35565(12) -0.00552(11) 0.0501(6) Uani 1 1 d . U . . .
F11 F 0.80563(15) 0.35289(17) -0.00628(12) 0.0776(9) Uani 1 1 d . U . . .
F12 F 0.74661(12) 0.45423(12) -0.01134(10) 0.0467(5) Uani 1 1 d . U . . .
F13 F 1.16835(13) 0.57505(17) 0.57530(12) 0.0686(8) Uani 1 1 d D U . . .
F14 F 1.18075(16) 0.65825(14) 0.50799(19) 0.0923(11) Uani 1 1 d D U . . .
F15 F 1.21787(11) 0.55026(15) 0.49630(12) 0.0596(7) Uani 1 1 d D U . . .
F16 F 0.85891(16) 0.68339(13) 0.42358(17) 0.0707(8) Uani 1 1 d . U . . .
F17 F 0.87204(14) 0.59664(14) 0.49740(12) 0.0546(6) Uani 1 1 d . U . . .
F18 F 0.79830(12) 0.58364(17) 0.38531(14) 0.0738(9) Uani 1 1 d . U . . .
F19 F 1.17896(14) 0.63306(13) 0.16052(18) 0.0695(8) Uani 1 1 d . U . . .
F20 F 1.16877(16) 0.72256(18) 0.22259(15) 0.0854(10) Uani 1 1 d . U . . .
F21 F 1.12447(13) 0.72961(13) 0.10630(14) 0.0592(7) Uani 1 1 d . U . . .
F22 F 0.83789(15) 0.76250(15) 0.03926(19) 0.0889(11) Uani 1 1 d . U . . .
F23 F 0.78720(16) 0.71717(18) 0.11297(14) 0.0852(10) Uani 1 1 d . U . . .
F24 F 0.78190(14) 0.66149(15) 0.01900(13) 0.0667(7) Uani 1 1 d . U . . .
C201 C 1.04952(15) 0.43981(14) 0.25087(14) 0.0187(5) Uani 1 1 d . . . . .
C202 C 1.08309(16) 0.39176(15) 0.30952(15) 0.0196(5) Uani 1 1 d . . . . .
H202 H 1.0683 0.3956 0.3510 0.024 Uiso 1 1 calc R . . . .
C203 C 1.13760(16) 0.33840(15) 0.30930(15) 0.0214(6) Uani 1 1 d . . . . .
C204 C 1.16145(16) 0.33113(16) 0.25036(16) 0.0248(6) Uani 1 1 d . . . . .
H204 H 1.1995 0.2954 0.2506 0.030 Uiso 1 1 calc R . . . .
C205 C 1.12824(16) 0.37749(15) 0.19107(16) 0.0242(6) Uani 1 1 d D . . . .
C206 C 1.07312(16) 0.43024(15) 0.19127(15) 0.0222(6) Uani 1 1 d . . . . .
H206 H 1.0507 0.4608 0.1494 0.027 Uiso 1 1 calc R . . . .
C207 C 1.17000(18) 0.28815(17) 0.37397(17) 0.0299(7) Uani 1 1 d . . . . .
C208 C 1.15225(18) 0.37103(17) 0.12607(18) 0.0346(7) Uani 1 1 d D . . . .
C209 C 0.89690(15) 0.44740(15) 0.21195(15) 0.0193(5) Uani 1 1 d . . . . .
C210 C 0.86833(16) 0.40232(15) 0.25393(15) 0.0209(5) Uani 1 1 d . . . . .
H210 H 0.8927 0.4047 0.3063 0.025 Uiso 1 1 calc R . . . .
C211 C 0.80521(17) 0.35393(15) 0.22134(17) 0.0241(6) Uani 1 1 d . . . . .
C212 C 0.76707(17) 0.34947(16) 0.14550(17) 0.0270(6) Uani 1 1 d . . . . .
H212 H 0.7235 0.3171 0.1234 0.032 Uiso 1 1 calc R . . . .
C213 C 0.79414(17) 0.39345(16) 0.10276(16) 0.0259(6) Uani 1 1 d . . . . .
C214 C 0.85791(16) 0.44071(15) 0.13525(15) 0.0228(6) Uani 1 1 d . . . . .
H214 H 0.8758 0.4696 0.1043 0.027 Uiso 1 1 calc R . . . .
C215 C 0.77659(19) 0.30757(17) 0.26886(19) 0.0323(7) Uani 1 1 d . . . . .
C216 C 0.7577(2) 0.3891(2) 0.01980(18) 0.0376(8) Uani 1 1 d . . . . .
C217 C 0.99114(16) 0.52863(14) 0.32980(15) 0.0183(5) Uani 1 1 d . . . . .
C218 C 1.06765(16) 0.54254(15) 0.38327(15) 0.0214(6) Uani 1 1 d . . . . .
H218 H 1.1136 0.5293 0.3733 0.026 Uiso 1 1 calc R . . . .
C219 C 1.07870(16) 0.57512(16) 0.45038(16) 0.0247(6) Uani 1 1 d . . . . .
C220 C 1.01398(17) 0.59660(16) 0.46692(16) 0.0245(6) Uani 1 1 d . . . . .
H220 H 1.0215 0.6184 0.5130 0.029 Uiso 1 1 calc R . . . .
C221 C 0.93761(16) 0.58530(15) 0.41403(15) 0.0217(6) Uani 1 1 d . . . . .
C222 C 0.92659(16) 0.55185(15) 0.34756(15) 0.0208(5) Uani 1 1 d . . . . .
H222 H 0.8734 0.5444 0.3128 0.025 Uiso 1 1 calc R . . . .
C223 C 1.16178(19) 0.59012(17) 0.50622(18) 0.0384(8) Uani 1 1 d D . . . .
C224 C 0.86715(19) 0.61199(18) 0.42978(17) 0.0308(7) Uani 1 1 d . . . . .
C225 C 0.97733(16) 0.56789(15) 0.19873(14) 0.0190(5) Uani 1 1 d . . . . .
C226 C 1.04848(16) 0.59781(15) 0.19878(15) 0.0218(6) Uani 1 1 d . . . . .
H226 H 1.0980 0.5755 0.2280 0.026 Uiso 1 1 calc R . . . .
C227 C 1.05006(18) 0.65878(16) 0.15786(16) 0.0243(6) Uani 1 1 d . . . . .
C228 C 0.97942(18) 0.69398(16) 0.11547(16) 0.0265(6) Uani 1 1 d . . . . .
H228 H 0.9800 0.7352 0.0866 0.032 Uiso 1 1 calc R . . . .
C229 C 0.90827(18) 0.66724(16) 0.11660(15) 0.0250(6) Uani 1 1 d . . . . .
C230 C 0.90716(17) 0.60587(15) 0.15731(15) 0.0219(6) Uani 1 1 d . . . . .
H230 H 0.8571 0.5891 0.1571 0.026 Uiso 1 1 calc R . . . .
C231 C 1.12946(19) 0.68575(17) 0.16104(18) 0.0317(7) Uani 1 1 d . . . . .
C232 C 0.8300(2) 0.70367(19) 0.07338(18) 0.0347(7) Uani 1 1 d . . . . .
B200 B 0.97810(18) 0.49636(17) 0.24815(17) 0.0183(6) Uani 1 1 d . . . . .

loop_
_atom_site_aniso_label
_atom_site_aniso_U_11
_atom_site_aniso_U_22
_atom_site_aniso_U_33
_atom_site_aniso_U_23
_atom_site_aniso_U_13
_atom_site_aniso_U_12
Ir1 0.01724(6) 0.02054(6) 0.01992(6) 0.00121(4) 0.00478(4) -0.00324(4)
O13 0.0420(13) 0.0400(14) 0.0318(12) -0.0005(10) 0.0211(11) 0.0011(11)
O16 0.0592(16) 0.0289(13) 0.0373(13) 0.0102(10) 0.0244(12) 0.0025(11)
O28 0.0308(12) 0.0411(14) 0.0478(14) 0.0250(11) 0.0163(11) 0.0065(10)
O31 0.0315(12) 0.0503(15) 0.0393(13) 0.0141(11) 0.0216(11) 0.0041(10)
N7 0.0211(12) 0.0253(13) 0.0228(12) 0.0019(9) 0.0064(10) 0.0003(9)
N10 0.0296(13) 0.0224(13) 0.0232(12) 0.0014(9) 0.0107(10) -0.0018(10)
N22 0.0187(12) 0.0286(14) 0.0290(13) 0.0071(10) 0.0092(10) -0.0003(10)
N25 0.0212(12) 0.0257(13) 0.0269(13) 0.0064(10) 0.0094(10) 0.0007(10)
C2 0.0266(16) 0.0395(19) 0.0280(16) -0.0008(13) 0.0006(13) -0.0109(14)
C3 0.0408(19) 0.0333(18) 0.0298(17) -0.0068(13) 0.0115(15) -0.0155(14)
C4 0.0223(15) 0.045(2) 0.0319(17) -0.0009(14) -0.0036(13) -0.0116(14)
C5 0.0262(16) 0.0364(19) 0.0316(17) -0.0061(13) 0.0033(13) -0.0123(13)
C6 0.0175(13) 0.0256(15) 0.0233(14) -0.0011(11) 0.0046(11) -0.0043(11)
C8 0.0280(15) 0.0307(17) 0.0230(15) -0.0004(12) 0.0106(12) -0.0036(12)
C9 0.0350(17) 0.0281(16) 0.0246(15) 0.0026(12) 0.0115(13) -0.0045(13)
C11 0.0238(15) 0.0274(16) 0.0308(16) -0.0010(12) 0.0095(13) 0.0039(12)
C12 0.055(2) 0.045(2) 0.045(2) 0.0017(17) 0.0259(19) 0.0101(18)
C14 0.0365(17) 0.0218(16) 0.0323(17) 0.0025(12) 0.0132(14) 0.0038(12)
C15 0.058(2) 0.032(2) 0.043(2) 0.0093(15) 0.0181(18) 0.0075(17)
C17 0.037(2) 0.053(2) 0.042(2) -0.0016(17) 0.0023(16) 0.0172(17)
C18 0.042(2) 0.033(2) 0.089(3) -0.0080(19) 0.032(2) -0.0008(16)
C19 0.059(2) 0.033(2) 0.045(2) -0.0062(15) 0.0163(19) -0.0010(17)
C20 0.040(2) 0.041(2) 0.067(3) 0.0150(18) 0.024(2) 0.0120(16)
C21 0.0179(13) 0.0238(15) 0.0235(14) 0.0020(11) 0.0057(11) -0.0047(11)
C23 0.0225(15) 0.0363(18) 0.0308(16) 0.0129(13) 0.0086(13) -0.0038(12)
C24 0.0199(14) 0.0374(18) 0.0282(16) 0.0101(13) 0.0086(12) -0.0006(12)
C26 0.0233(15) 0.0245(16) 0.0378(17) 0.0068(12) 0.0103(13) 0.0010(12)
C27 0.047(2) 0.052(3) 0.069(3) 0.027(2) 0.030(2) 0.0166(19)
C29 0.0250(15) 0.0351(18) 0.0329(17) 0.0044(13) 0.0126(13) 0.0053(13)
C30 0.0345(18) 0.043(2) 0.0412(19) 0.0025(15) 0.0209(15) 0.0033(15)
C32 0.0264(17) 0.038(2) 0.073(3) 0.0016(18) 0.0162(18) -0.0006(14)
C33 0.047(2) 0.038(2) 0.061(3) -0.0062(18) 0.004(2) 0.0052(17)
C34 0.047(2) 0.0324(19) 0.057(2) 0.0076(16) 0.0285(19) 0.0072(15)
C35 0.0265(16) 0.045(2) 0.043(2) 0.0058(15) 0.0075(15) 0.0102(14)
F1 0.0474(12) 0.0506(13) 0.0591(14) 0.0318(11) 0.0302(11) 0.0207(10)
F2 0.0508(12) 0.0291(11) 0.0485(12) 0.0087(9) 0.0190(10) 0.0203(9)
F3 0.0505(13) 0.0485(13) 0.0325(11) 0.0012(9) -0.0080(10) 0.0089(10)
F4 0.125(3) 0.075(2) 0.068(2) 0.0094(16) 0.067(2) 0.053(2)
F4A 0.079(10) 0.094(11) 0.051(9) 0.001(8) 0.058(8) 0.014(9)
F5 0.0476(16) 0.133(3) 0.0247(13) -0.0083(15) 0.0147(12) 0.0178(17)
F5A 0.066(9) 0.088(11) 0.070(9) -0.002(9) 0.055(8) 0.003(9)
F6 0.097(3) 0.106(3) 0.076(2) -0.0338(19) 0.070(2) -0.056(2)
F6A 0.095(11) 0.093(11) 0.054(10) -0.022(9) 0.037(9) 0.002(10)
F7 0.0819(17) 0.0322(12) 0.0659(15) -0.0122(10) 0.0386(14) -0.0282(11)
F8 0.0506(13) 0.0431(12) 0.0470(12) 0.0144(9) 0.0201(10) -0.0061(10)
F9 0.0487(13) 0.0463(13) 0.0821(17) 0.0062(11) 0.0475(13) 0.0031(10)
F10 0.0446(12) 0.0477(13) 0.0367(11) -0.0150(9) -0.0084(9) -0.0092(10)
F11 0.0588(15) 0.126(2) 0.0348(12) -0.0327(14) 0.0023(11) 0.0417(16)
F12 0.0410(11) 0.0641(15) 0.0232(10) 0.0056(9) -0.0010(8) -0.0071(10)
F13 0.0359(12) 0.125(2) 0.0300(12) -0.0193(13) -0.0041(10) 0.0042(13)
F14 0.0494(15) 0.0528(17) 0.129(3) -0.0075(16) -0.0171(16) -0.0268(13)
F15 0.0185(9) 0.101(2) 0.0496(13) -0.0305(13) 0.0022(9) 0.0061(11)
F16 0.0758(17) 0.0447(14) 0.117(2) 0.0207(14) 0.0651(17) 0.0312(12)
F17 0.0544(14) 0.0812(17) 0.0393(12) 0.0079(11) 0.0303(11) 0.0218(12)
F18 0.0226(10) 0.129(2) 0.0691(16) -0.0534(16) 0.0165(11) -0.0026(13)
F19 0.0447(13) 0.0439(14) 0.139(3) 0.0294(15) 0.0565(16) 0.0094(10)
F20 0.0652(17) 0.134(3) 0.0654(17) -0.0391(17) 0.0347(14) -0.0648(18)
F21 0.0419(12) 0.0670(16) 0.0736(16) 0.0412(13) 0.0275(12) 0.0021(11)
F22 0.0482(15) 0.0666(18) 0.134(3) 0.0663(18) 0.0145(16) 0.0212(13)
F23 0.0748(18) 0.137(3) 0.0501(15) 0.0189(15) 0.0303(14) 0.0779(18)
F24 0.0403(13) 0.0866(19) 0.0508(14) -0.0008(13) -0.0077(11) 0.0219(12)
C201 0.0160(12) 0.0196(14) 0.0185(13) -0.0019(10) 0.0044(10) -0.0027(10)
C202 0.0175(13) 0.0210(14) 0.0199(13) -0.0011(10) 0.0068(11) -0.0020(10)
C203 0.0154(13) 0.0207(14) 0.0240(14) -0.0005(11) 0.0030(11) -0.0007(10)
C204 0.0182(13) 0.0236(15) 0.0308(16) -0.0066(11) 0.0075(12) -0.0005(11)
C205 0.0188(13) 0.0277(16) 0.0273(15) -0.0067(11) 0.0103(12) -0.0043(11)
C206 0.0195(13) 0.0247(15) 0.0216(14) 0.0001(11) 0.0069(11) -0.0013(11)
C207 0.0281(16) 0.0272(17) 0.0319(17) 0.0028(12) 0.0085(13) 0.0078(12)
C208 0.0332(17) 0.042(2) 0.0337(18) -0.0063(14) 0.0188(15) 0.0013(14)
C209 0.0165(12) 0.0200(14) 0.0203(13) 0.0004(10) 0.0056(11) 0.0051(10)
C210 0.0192(13) 0.0200(14) 0.0218(14) -0.0014(10) 0.0061(11) 0.0011(10)
C211 0.0223(14) 0.0176(14) 0.0337(16) -0.0015(11) 0.0121(12) 0.0016(11)
C212 0.0194(14) 0.0213(15) 0.0354(17) -0.0094(12) 0.0048(12) -0.0015(11)
C213 0.0231(14) 0.0267(16) 0.0231(14) -0.0070(11) 0.0033(12) 0.0057(11)
C214 0.0209(14) 0.0245(15) 0.0215(14) -0.0007(11) 0.0065(11) 0.0032(11)
C215 0.0327(17) 0.0209(16) 0.047(2) -0.0037(13) 0.0188(15) -0.0056(12)
C216 0.0291(17) 0.045(2) 0.0292(17) -0.0128(15) 0.0008(14) 0.0058(14)
C217 0.0205(13) 0.0151(13) 0.0197(13) 0.0011(10) 0.0080(11) -0.0005(10)
C218 0.0171(13) 0.0213(15) 0.0257(14) -0.0011(11) 0.0079(11) 0.0004(10)
C219 0.0187(14) 0.0234(15) 0.0263(15) -0.0040(11) 0.0021(12) -0.0007(11)
C220 0.0266(15) 0.0246(15) 0.0204(14) -0.0044(11) 0.0067(12) 0.0013(11)
C221 0.0220(14) 0.0217(14) 0.0216(14) 0.0005(10) 0.0086(11) 0.0023(11)
C222 0.0181(13) 0.0228(14) 0.0187(13) 0.0011(10) 0.0040(11) -0.0001(10)
C223 0.0270(16) 0.041(2) 0.0398(19) -0.0169(15) 0.0042(14) -0.0016(14)
C224 0.0295(16) 0.0384(19) 0.0260(16) -0.0045(13) 0.0123(13) 0.0067(13)
C225 0.0214(13) 0.0204(14) 0.0149(13) 0.0002(10) 0.0063(11) 0.0021(10)
C226 0.0206(13) 0.0220(14) 0.0208(14) 0.0029(10) 0.0058(11) 0.0030(11)
C227 0.0288(15) 0.0224(15) 0.0239(14) 0.0007(11) 0.0125(12) -0.0004(11)
C228 0.0348(16) 0.0212(15) 0.0238(15) 0.0037(11) 0.0114(13) 0.0030(12)
C229 0.0280(15) 0.0248(15) 0.0196(14) 0.0023(11) 0.0061(12) 0.0077(12)
C230 0.0217(14) 0.0225(15) 0.0217(14) 0.0001(11) 0.0086(11) 0.0035(11)
C231 0.0345(17) 0.0272(17) 0.0368(18) 0.0083(13) 0.0172(15) -0.0010(13)
C232 0.0326(17) 0.0361(19) 0.0314(17) 0.0088(14) 0.0078(14) 0.0124(14)
B200 0.0148(13) 0.0218(16) 0.0174(14) 0.0015(11) 0.0051(11) 0.0012(11)

loop_
_atom_type_symbol
_atom_type_description
_atom_type_scat_dispersion_real
_atom_type_scat_dispersion_imag
_atom_type_scat_source
C C 0.0033 0.0016 'International Tables Vol C Tables 4.2.6.8 and 6.1.1.4'
H H 0.0000 0.0000 'International Tables Vol C Tables 4.2.6.8 and 6.1.1.4'
B B 0.0013 0.0007 'International Tables Vol C Tables 4.2.6.8 and 6.1.1.4'
F F 0.0171 0.0103 'International Tables Vol C Tables 4.2.6.8 and 6.1.1.4'
Ir Ir -1.4442 7.9887 'International Tables Vol C Tables 4.2.6.8 and 6.1.1.4'
N N 0.0061 0.0033 'International Tables Vol C Tables 4.2.6.8 and 6.1.1.4'
O O 0.0106 0.0060 'International Tables Vol C Tables 4.2.6.8 and 6.1.1.4'

loop_
_geom_angle_atom_site_label_1
_geom_angle_atom_site_label_2
_geom_angle_atom_site_label_3
_geom_angle
C2 Ir1 C4 158.94(13)
C2 Ir1 C5 157.60(13)
C3 Ir1 C2 37.41(13)
C3 Ir1 C4 144.67(14)
C3 Ir1 C5 154.65(13)
C4 Ir1 C5 35.98(12)
C6 Ir1 C2 82.78(12)
C6 Ir1 C3 93.29(12)
C6 Ir1 C4 76.24(12)
C6 Ir1 C5 107.04(11)
C21 Ir1 C2 92.14(12)
C21 Ir1 C3 83.89(12)
C21 Ir1 C4 108.75(12)
C21 Ir1 C5 76.98(12)
C21 Ir1 C6 174.48(10)
C8 O13 C12 105.1(2)
C9 O16 C15 103.8(2)
C23 O28 C27 104.6(2)
C24 O31 C30 103.9(2)
C6 N7 C8 113.1(2)
C6 N7 C11 137.8(2)
C8 N7 C11 109.1(2)
C6 N10 C9 112.7(2)
C6 N10 C14 139.6(2)
C9 N10 C14 107.6(2)
C21 N22 C23 113.2(2)
C21 N22 C26 138.3(2)
C23 N22 C26 108.3(2)
C21 N25 C24 112.9(2)
C21 N25 C29 138.6(2)
C24 N25 C29 107.3(2)
C3 C2 Ir1 70.67(18)
C2 C3 Ir1 71.93(18)
C5 C4 Ir1 72.36(18)
C4 C5 Ir1 71.66(18)
N7 C6 Ir1 125.0(2)
N7 C6 N10 101.3(2)
N10 C6 Ir1 133.5(2)
O13 C8 N7 113.6(3)
C9 C8 O13 139.8(3)
C9 C8 N7 106.6(3)
O16 C9 N10 113.7(3)
C8 C9 O16 139.9(3)
C8 C9 N10 106.3(3)
N7 C11 C12 98.9(2)
N7 C11 C17 109.8(3)
N7 C11 C18 113.4(3)
C17 C11 C12 110.5(3)
C18 C11 C12 110.5(3)
C18 C11 C17 112.9(3)
O13 C12 C11 107.7(3)
N10 C14 C15 98.3(2)
N10 C14 C19 111.1(3)
N10 C14 C20 113.5(3)
C19 C14 C15 109.1(3)
C19 C14 C20 113.4(3)
C20 C14 C15 110.3(3)
O16 C15 C14 105.2(3)
N22 C21 Ir1 131.1(2)
N22 C21 N25 101.1(2)
N25 C21 Ir1 127.8(2)
O28 C23 N22 114.2(3)
C24 C23 O28 139.5(3)
C24 C23 N22 106.3(3)
O31 C24 N25 113.6(3)
C23 C24 O31 139.9(3)
C23 C24 N25 106.5(3)
N22 C26 C27 98.7(3)
N22 C26 C32 113.8(3)
N22 C26 C33 110.7(3)
C32 C26 C27 109.4(3)
C33 C26 C27 111.8(3)
C33 C26 C32 111.8(3)
O28 C27 C26 107.8(3)
N25 C29 C30 97.9(2)
N25 C29 C34 114.4(3)
N25 C29 C35 109.5(3)
C34 C29 C30 111.6(3)
C34 C29 C35 111.9(3)
C35 C29 C30 110.8(3)
O31 C30 C29 106.1(3)
C202 C201 C206 115.7(2)
C202 C201 B200 121.3(2)
C206 C201 B200 122.5(2)
C203 C202 C201 122.2(3)
C202 C203 C207 118.9(3)
C204 C203 C202 121.0(3)
C204 C203 C207 120.1(3)
C205 C204 C203 118.0(3)
C204 C205 C206 120.8(3)
C204 C205 C208 119.5(3)
C206 C205 C208 119.7(3)
C205 C206 C201 122.3(3)
F1 C207 F3 106.1(3)
F1 C207 C203 112.2(2)
F2 C207 F1 106.7(3)
F2 C207 F3 106.6(2)
F2 C207 C203 112.6(3)
F3 C207 C203 112.1(3)
F4 C208 C205 112.7(3)
F4A C208 C205 112.7(5)
F5 C208 F4 105.3(3)
F5 C208 F6 106.7(3)
F5 C208 C205 113.2(2)
F5A C208 F4A 105.9(6)
F5A C208 F6A 106.0(6)
F5A C208 C205 112.9(6)
F6 C208 F4 105.6(3)
F6 C208 C205 112.7(3)
F6A C208 F4A 105.8(6)
F6A C208 C205 112.9(6)
C210 C209 C214 115.6(2)
C210 C209 B200 122.8(2)
C214 C209 B200 121.0(2)
C211 C210 C209 122.0(3)
C210 C211 C215 119.7(3)
C212 C211 C210 121.0(3)
C212 C211 C215 119.2(3)
C213 C212 C211 118.1(3)
C212 C213 C214 120.8(3)
C212 C213 C216 120.9(3)
C214 C213 C216 118.2(3)
C213 C214 C209 122.4(3)
F7 C215 F8 106.2(3)
F7 C215 F9 106.7(3)
F7 C215 C211 112.9(3)
F8 C215 F9 105.1(3)
F8 C215 C211 113.1(3)
F9 C215 C211 112.2(3)
F10 C216 F11 106.8(3)
F10 C216 F12 107.1(3)
F10 C216 C213 113.0(3)
F11 C216 C213 111.1(3)
F12 C216 F11 106.4(3)
F12 C216 C213 112.0(3)
C218 C217 C222 115.5(2)
C218 C217 B200 122.1(2)
C222 C217 B200 122.0(2)
C219 C218 C217 122.2(3)
C218 C219 C223 120.8(3)
C220 C219 C218 121.1(3)
C220 C219 C223 118.0(3)
C219 C220 C221 117.8(3)
C220 C221 C224 118.2(3)
C222 C221 C220 121.1(3)
C222 C221 C224 120.7(3)
C221 C222 C217 122.3(3)
F13 C223 C219 112.2(3)
F14 C223 F13 104.6(3)
F14 C223 F15 109.6(3)
F14 C223 C219 112.1(3)
F15 C223 F13 104.7(3)
F15 C223 C219 113.2(2)
F16 C224 C221 112.4(3)
F17 C224 F16 105.5(3)
F17 C224 C221 113.3(3)
F18 C224 F16 106.8(3)
F18 C224 F17 105.3(3)
F18 C224 C221 112.9(2)
C226 C225 C230 115.3(2)
C226 C225 B200 121.3(2)
C230 C225 B200 123.4(2)
C227 C226 C225 122.8(3)
C226 C227 C231 118.4(3)
C228 C227 C226 120.7(3)
C228 C227 C231 120.9(3)
C229 C228 C227 117.8(3)
C228 C229 C230 121.1(3)
C228 C229 C232 120.5(3)
C230 C229 C232 118.3(3)
C229 C230 C225 122.2(3)
F19 C231 F20 104.8(3)
F19 C231 C227 113.1(3)
F20 C231 C227 112.3(3)
F21 C231 F19 106.4(3)
F21 C231 F20 105.8(3)
F21 C231 C227 113.8(3)
F22 C232 F24 103.8(3)
F22 C232 C229 113.6(3)
F23 C232 F22 110.3(3)
F23 C232 F24 103.5(3)
F23 C232 C229 112.9(3)
F24 C232 C229 111.9(3)
C209 B200 C201 102.8(2)
C209 B200 C217 113.4(2)
C209 B200 C225 112.7(2)
C217 B200 C201 112.4(2)
C225 B200 C201 111.3(2)
C225 B200 C217 104.5(2)

loop_
_geom_bond_atom_site_label_1
_geom_bond_atom_site_label_2
_geom_bond_distance
Ir1 C2 2.170(3)
Ir1 C3 2.154(3)
Ir1 C4 2.208(3)
Ir1 C5 2.217(3)
Ir1 C6 2.071(3)
Ir1 C21 2.065(3)
O13 C8 1.354(4)
O13 C12 1.441(5)
O16 C9 1.352(4)
O16 C15 1.463(4)
O28 C23 1.348(4)
O28 C27 1.447(4)
O31 C24 1.355(4)
O31 C30 1.449(4)
N7 C6 1.367(4)
N7 C8 1.380(4)
N7 C11 1.487(4)
N10 C6 1.369(4)
N10 C9 1.389(4)
N10 C14 1.495(4)
N22 C21 1.368(4)
N22 C23 1.388(4)
N22 C26 1.495(4)
N25 C21 1.370(4)
N25 C24 1.390(4)
N25 C29 1.495(4)
C2 C3 1.387(5)
C4 C5 1.367(5)
C8 C9 1.331(4)
C11 C12 1.549(5)
C11 C17 1.523(4)
C11 C18 1.502(5)
C14 C15 1.549(5)
C14 C19 1.514(5)
C14 C20 1.514(5)
C23 C24 1.330(4)
C26 C27 1.543(5)
C26 C32 1.512(4)
C26 C33 1.504(5)
C29 C30 1.540(5)
C29 C34 1.512(5)
C29 C35 1.526(5)
F1 C207 1.333(4)
F2 C207 1.331(3)
F3 C207 1.341(4)
F4 C208 1.332(4)
F4A C208 1.321(6)
F5 C208 1.312(4)
F5A C208 1.314(6)
F6 C208 1.315(4)
F6A C208 1.317(6)
F7 C215 1.332(4)
F8 C215 1.338(4)
F9 C215 1.338(4)
F10 C216 1.327(4)
F11 C216 1.336(4)
F12 C216 1.329(4)
F13 C223 1.342(4)
F14 C223 1.300(4)
F15 C223 1.322(3)
F16 C224 1.326(4)
F17 C224 1.324(4)
F18 C224 1.321(4)
F19 C231 1.321(4)
F20 C231 1.329(4)
F21 C231 1.319(4)
F22 C232 1.310(4)
F23 C232 1.309(4)
F24 C232 1.337(4)
C201 C202 1.394(4)
C201 C206 1.397(4)
C201 B200 1.640(4)
C202 C203 1.391(4)
C203 C204 1.383(4)
C203 C207 1.498(4)
C204 C205 1.382(4)
C205 C206 1.391(4)
C205 C208 1.497(4)
C209 C210 1.398(4)
C209 C214 1.401(4)
C209 B200 1.633(4)
C210 C211 1.394(4)
C211 C212 1.382(4)
C211 C215 1.493(4)
C212 C213 1.381(4)
C213 C214 1.388(4)
C213 C216 1.505(4)
C217 C218 1.400(4)
C217 C222 1.400(4)
C217 B200 1.638(4)
C218 C219 1.389(4)
C219 C220 1.380(4)
C219 C223 1.504(4)
C220 C221 1.386(4)
C221 C222 1.385(4)
C221 C224 1.497(4)
C225 C226 1.394(4)
C225 C230 1.401(4)
C225 B200 1.634(4)
C226 C227 1.388(4)
C227 C228 1.387(4)
C227 C231 1.491(4)
C228 C229 1.380(4)
C229 C230 1.390(4)
C229 C232 1.498(4)
